data_7100668
loop_
_publ_author_name
'Norihiro Tokitoh'
'Daisuke Shimizu'
'Nobuhiro Takeda'

_publ_section_title
;
Unusual Carbon-Sulfur Bond Cleavage in the Reaction of
a New Type of Bulky Hexathioether with a Zerovalent Palladium Complex
;
_journal_name_full 'Chemical Communications'
_journal_paper_doi 10.1039/b513339d
_journal_year 2006
_chemical_formula_moiety 'C78 H134 S6 Si12, 0.5(C1 H2 Cl2), 0.5(C6 H14)'
_chemical_formula_sum 'C81.5 H142 Cl S6 Si12'
_chemical_formula_weight 1686.84
_space_group_IT_number 2
_space_group_name_Hall '-P 1'
_space_group_name_H-M_alt 'P -1'
_symmetry_cell_setting triclinic
_symmetry_space_group_name_Hall '-P 1'
_symmetry_space_group_name_H-M 'P -1'
_cell_angle_alpha 71.290(7)
_cell_angle_beta 83.335(10)
_cell_angle_gamma 83.675(11)
_cell_formula_units_Z 2
_cell_length_a 10.920(2)
_cell_length_b 20.424(5)
_cell_length_c 23.068(5)
_cell_measurement_temperature 103(2)
_cell_volume 4825.5(18)
_diffrn_ambient_temperature 103(2)
_exptl_crystal_density_diffrn 1.161
_cod_original_formula_sum 'C81.50 H142 Cl S6 Si12'
_cod_database_code 7100668

loop_
_symmetry_equiv_pos_as_xyz
'x, y, z'
'-x, -y, -z'

loop_
_atom_site_label
_atom_site_type_symbol
_atom_site_fract_x
_atom_site_fract_y
_atom_site_fract_z
_atom_site_U_iso_or_equiv
_atom_site_adp_type
_atom_site_occupancy
_atom_site_symmetry_multiplicity
_atom_site_calc_flag
_atom_site_refinement_flags
_atom_site_disorder_assembly
_atom_site_disorder_group
S1 S 0.52324(9) 0.46657(5) 0.76004(5) 0.0167(2) Uani 1 1 d . . .
C1 C 0.6180(4) 0.5317(2) 0.71127(17) 0.0161(8) Uani 1 1 d . . .
C2 C 0.7470(4) 0.52358(19) 0.71703(17) 0.0146(8) Uani 1 1 d . . .
C3 C 0.8227(4) 0.56514(19) 0.66991(18) 0.0153(8) Uani 1 1 d . . .
H1 H 0.9094 0.5595 0.6732 0.018 Uiso 1 1 calc R . .
C4 C 0.7773(4) 0.61473(19) 0.61814(18) 0.0145(8) Uani 1 1 d . . .
C5 C 0.6495(3) 0.6240(2) 0.61546(18) 0.0151(8) Uani 1 1 d . . .
H2 H 0.6168 0.6587 0.5813 0.018 Uiso 1 1 calc R . .
C6 C 0.5670(4) 0.58414(19) 0.66111(17) 0.0144(8) Uani 1 1 d . . .
C7 C 0.8055(4) 0.4722(2) 0.77230(18) 0.0169(8) Uani 1 1 d . . .
H3 H 0.7336 0.4522 0.8011 0.020 Uiso 1 1 calc R . .
C8 C 0.8656(4) 0.6563(2) 0.56804(18) 0.0163(8) Uani 1 1 d . . .
H4 H 0.9488 0.6359 0.5818 0.020 Uiso 1 1 calc R . .
C9 C 0.4304(4) 0.5998(2) 0.65555(18) 0.0167(8) Uani 1 1 d . . .
H5 H 0.3915 0.5730 0.6966 0.020 Uiso 1 1 calc R . .
Si1 Si 0.89174(10) 0.39530(6) 0.75200(5) 0.0184(3) Uani 1 1 d . . .
Si2 Si 0.88520(11) 0.51762(6) 0.81591(5) 0.0203(3) Uani 1 1 d . . .
Si3 Si 0.86286(10) 0.74936(6) 0.56788(5) 0.0175(2) Uani 1 1 d . . .
Si4 Si 0.86317(10) 0.63704(6) 0.49255(5) 0.0179(2) Uani 1 1 d . . .
Si5 Si 0.37778(10) 0.69402(6) 0.64755(5) 0.0172(2) Uani 1 1 d . . .
Si6 Si 0.37410(10) 0.56100(6) 0.59938(5) 0.0165(2) Uani 1 1 d . . .
C10 C 0.7806(4) 0.3583(2) 0.7175(2) 0.0307(11) Uani 1 1 d . . .
H6 H 0.7508 0.3940 0.6810 0.046 Uiso 1 1 calc R . .
H7 H 0.7105 0.3427 0.7476 0.046 Uiso 1 1 calc R . .
H8 H 0.8224 0.3189 0.7056 0.046 Uiso 1 1 calc R . .
C11 C 0.9419(4) 0.3273(2) 0.8229(2) 0.0312(11) Uani 1 1 d . . .
H9 H 0.9667 0.2838 0.8139 0.047 Uiso 1 1 calc R . .
H10 H 0.8732 0.3202 0.8551 0.047 Uiso 1 1 calc R . .
H11 H 1.0121 0.3423 0.8370 0.047 Uiso 1 1 calc R . .
C12 C 1.0311(4) 0.4175(2) 0.6959(2) 0.0280(10) Uani 1 1 d . . .
H12 H 1.0887 0.4390 0.7126 0.042 Uiso 1 1 calc R . .
H13 H 1.0055 0.4500 0.6570 0.042 Uiso 1 1 calc R . .
H14 H 1.0719 0.3752 0.6889 0.042 Uiso 1 1 calc R . .
C13 C 0.9100(5) 0.4576(2) 0.8948(2) 0.0317(11) Uani 1 1 d . . .
H15 H 0.9766 0.4221 0.8923 0.048 Uiso 1 1 calc R . .
H16 H 0.8337 0.4353 0.9133 0.048 Uiso 1 1 calc R . .
H17 H 0.9327 0.4840 0.9202 0.048 Uiso 1 1 calc R . .
C14 C 1.0379(4) 0.5496(2) 0.7780(2) 0.0297(11) Uani 1 1 d . . .
H18 H 1.0755 0.5696 0.8044 0.045 Uiso 1 1 calc R . .
H19 H 1.0254 0.5852 0.7384 0.045 Uiso 1 1 calc R . .
H20 H 1.0927 0.5109 0.7713 0.045 Uiso 1 1 calc R . .
C15 C 0.7825(5) 0.5941(2) 0.8245(2) 0.0360(12) Uani 1 1 d . . .
H21 H 0.7085 0.5780 0.8516 0.054 Uiso 1 1 calc R . .
H22 H 0.7581 0.6232 0.7841 0.054 Uiso 1 1 calc R . .
H23 H 0.8271 0.6211 0.8423 0.054 Uiso 1 1 calc R . .
C16 C 0.8601(4) 0.7481(2) 0.6498(2) 0.0237(10) Uani 1 1 d . . .
H24 H 0.8722 0.7945 0.6507 0.036 Uiso 1 1 calc R . .
H25 H 0.9266 0.7152 0.6697 0.036 Uiso 1 1 calc R . .
H26 H 0.7802 0.7338 0.6716 0.036 Uiso 1 1 calc R . .
C17 C 1.0092(4) 0.7866(2) 0.5256(2) 0.0281(10) Uani 1 1 d . . .
H27 H 1.0147 0.8321 0.5304 0.042 Uiso 1 1 calc R . .
H28 H 1.0091 0.7916 0.4819 0.042 Uiso 1 1 calc R . .
H29 H 1.0804 0.7555 0.5423 0.042 Uiso 1 1 calc R . .
C18 C 0.7290(4) 0.8072(2) 0.5317(2) 0.0236(10) Uani 1 1 d . . .
H30 H 0.6516 0.7901 0.5548 0.035 Uiso 1 1 calc R . .
H31 H 0.7292 0.8072 0.4891 0.035 Uiso 1 1 calc R . .
H32 H 0.7359 0.8545 0.5321 0.035 Uiso 1 1 calc R . .
C19 C 1.0197(4) 0.6509(2) 0.4491(2) 0.0253(10) Uani 1 1 d . . .
H33 H 1.0209 0.6394 0.4110 0.038 Uiso 1 1 calc R . .
H34 H 1.0829 0.6210 0.4744 0.038 Uiso 1 1 calc R . .
H35 H 1.0369 0.6995 0.4394 0.038 Uiso 1 1 calc R . .
C20 C 0.7443(4) 0.6910(2) 0.4413(2) 0.0267(10) Uani 1 1 d . . .
H36 H 0.7669 0.7391 0.4251 0.040 Uiso 1 1 calc R . .
H37 H 0.6634 0.6895 0.4648 0.040 Uiso 1 1 calc R . .
H38 H 0.7403 0.6728 0.4072 0.040 Uiso 1 1 calc R . .
C21 C 0.8354(4) 0.5427(2) 0.5125(2) 0.0280(10) Uani 1 1 d . . .
H39 H 0.8373 0.5304 0.4747 0.042 Uiso 1 1 calc R . .
H40 H 0.7543 0.5344 0.5355 0.042 Uiso 1 1 calc R . .
H41 H 0.8999 0.5143 0.5377 0.042 Uiso 1 1 calc R . .
C22 C 0.4826(4) 0.7319(2) 0.6848(2) 0.0238(10) Uani 1 1 d . . .
H42 H 0.4547 0.7805 0.6795 0.036 Uiso 1 1 calc R . .
H43 H 0.5672 0.7289 0.6657 0.036 Uiso 1 1 calc R . .
H44 H 0.4810 0.7060 0.7287 0.036 Uiso 1 1 calc R . .
C23 C 0.3726(4) 0.7511(2) 0.5661(2) 0.0261(10) Uani 1 1 d . . .
H45 H 0.3497 0.7991 0.5653 0.039 Uiso 1 1 calc R . .
H46 H 0.3112 0.7359 0.5464 0.039 Uiso 1 1 calc R . .
H47 H 0.4541 0.7483 0.5439 0.039 Uiso 1 1 calc R . .
C24 C 0.2196(4) 0.6989(2) 0.6876(2) 0.0307(11) Uani 1 1 d . . .
H48 H 0.2202 0.6692 0.7305 0.046 Uiso 1 1 calc R . .
H49 H 0.1606 0.6830 0.6670 0.046 Uiso 1 1 calc R . .
H50 H 0.1950 0.7469 0.6863 0.046 Uiso 1 1 calc R . .
C25 C 0.4477(4) 0.5949(2) 0.51978(19) 0.0248(10) Uani 1 1 d . . .
H51 H 0.5370 0.5825 0.5196 0.037 Uiso 1 1 calc R . .
H52 H 0.4323 0.6454 0.5049 0.037 Uiso 1 1 calc R . .
H53 H 0.4125 0.5745 0.4929 0.037 Uiso 1 1 calc R . .
C26 C 0.2025(4) 0.5816(2) 0.5988(2) 0.0250(10) Uani 1 1 d . . .
H54 H 0.1845 0.6317 0.5814 0.037 Uiso 1 1 calc R . .
H55 H 0.1638 0.5658 0.6410 0.037 Uiso 1 1 calc R . .
H56 H 0.1695 0.5579 0.5738 0.037 Uiso 1 1 calc R . .
C27 C 0.4080(4) 0.4647(2) 0.6247(2) 0.0253(10) Uani 1 1 d . . .
H57 H 0.3787 0.4455 0.5954 0.038 Uiso 1 1 calc R . .
H58 H 0.3657 0.4445 0.6655 0.038 Uiso 1 1 calc R . .
H59 H 0.4974 0.4535 0.6265 0.038 Uiso 1 1 calc R . .
C28 C 0.4327(4) 0.5044(2) 0.81167(17) 0.0151(8) Uani 1 1 d . . .
C29 C 0.4567(4) 0.5666(2) 0.81845(19) 0.0244(10) Uani 1 1 d . . .
H60 H 0.5258 0.5900 0.7956 0.029 Uiso 1 1 calc R . .
C30 C 0.3814(5) 0.5952(2) 0.8581(2) 0.0307(11) Uani 1 1 d . . .
H61 H 0.3971 0.6390 0.8607 0.037 Uiso 1 1 calc R . .
C31 C 0.2834(5) 0.5604(2) 0.8940(2) 0.0314(11) Uani 1 1 d . . .
H62 H 0.2327 0.5797 0.9218 0.038 Uiso 1 1 calc R . .
C32 C 0.2602(4) 0.4971(2) 0.8889(2) 0.0254(10) Uani 1 1 d . . .
H63 H 0.1942 0.4725 0.9139 0.030 Uiso 1 1 calc R . .
C33 C 0.3331(4) 0.4693(2) 0.84734(19) 0.0192(9) Uani 1 1 d . . .
S2 S 0.28028(9) 0.39494(5) 0.83589(5) 0.0216(2) Uani 1 1 d . . .
C34 C 0.4088(4) 0.3320(2) 0.85123(18) 0.0187(9) Uani 1 1 d . . .
C35 C 0.4892(4) 0.3291(2) 0.89404(19) 0.0234(10) Uani 1 1 d . . .
H64 H 0.4769 0.3618 0.9160 0.028 Uiso 1 1 calc R . .
C36 C 0.5881(4) 0.2788(2) 0.90539(19) 0.0272(10) Uani 1 1 d . . .
H65 H 0.6451 0.2780 0.9338 0.033 Uiso 1 1 calc R . .
C37 C 0.6023(4) 0.2298(2) 0.87460(19) 0.0263(10) Uani 1 1 d . . .
H66 H 0.6678 0.1943 0.8832 0.032 Uiso 1 1 calc R . .
C38 C 0.5224(4) 0.2317(2) 0.83144(19) 0.0211(9) Uani 1 1 d . . .
H67 H 0.5331 0.1978 0.8107 0.025 Uiso 1 1 calc R . .
C39 C 0.4264(4) 0.2837(2) 0.81873(18) 0.0179(9) Uani 1 1 d . . .
S3 S 0.32250(10) 0.29383(5) 0.76112(5) 0.0219(2) Uani 1 1 d . . .
S4 S 0.35258(10) 0.20627(5) 0.73574(5) 0.0221(2) Uani 1 1 d . . .
C40 C 0.4810(4) 0.2213(2) 0.67845(18) 0.0185(9) Uani 1 1 d . . .
C41 C 0.5579(4) 0.2746(2) 0.66697(19) 0.0216(9) Uani 1 1 d . . .
H68 H 0.5407 0.3077 0.6885 0.026 Uiso 1 1 calc R . .
C42 C 0.6594(4) 0.2798(2) 0.62450(19) 0.0248(10) Uani 1 1 d . . .
H69 H 0.7115 0.3165 0.6168 0.030 Uiso 1 1 calc R . .
C43 C 0.6858(4) 0.2316(2) 0.59285(19) 0.0239(10) Uani 1 1 d . . .
H70 H 0.7569 0.2346 0.5644 0.029 Uiso 1 1 calc R . .
C44 C 0.6083(4) 0.1792(2) 0.60290(18) 0.0213(9) Uani 1 1 d . . .
H71 H 0.6249 0.1471 0.5804 0.026 Uiso 1 1 calc R . .
C45 C 0.5059(4) 0.1732(2) 0.64574(19) 0.0175(9) Uani 1 1 d . . .
S5 S 0.40106(10) 0.10838(5) 0.65813(5) 0.0225(2) Uani 1 1 d . . .
C46 C 0.4960(4) 0.0366(2) 0.64676(19) 0.0211(9) Uani 1 1 d . . .
C47 C 0.4659(4) 0.0087(2) 0.6026(2) 0.0302(11) Uani 1 1 d . . .
H72 H 0.4033 0.0322 0.5763 0.036 Uiso 1 1 calc R . .
C48 C 0.5250(4) -0.0521(2) 0.5964(2) 0.0325(11) Uani 1 1 d . . .
H73 H 0.5037 -0.0702 0.5661 0.039 Uiso 1 1 calc R . .
C49 C 0.6157(5) -0.0868(2) 0.6348(2) 0.0334(11) Uani 1 1 d . . .
H74 H 0.6553 -0.1294 0.6314 0.040 Uiso 1 1 calc R . .
C50 C 0.6493(4) -0.0599(2) 0.6783(2) 0.0253(10) Uani 1 1 d . . .
H75 H 0.7132 -0.0835 0.7037 0.030 Uiso 1 1 calc R . .
C51 C 0.5903(4) 0.0014(2) 0.68501(19) 0.0195(9) Uani 1 1 d . . .
S6 S 0.62805(10) 0.03804(5) 0.74018(5) 0.0192(2) Uani 1 1 d . . .
C52 C 0.7264(4) -0.0274(2) 0.78833(18) 0.0180(9) Uani 1 1 d . . .
C53 C 0.8551(4) -0.0198(2) 0.78261(19) 0.0219(9) Uani 1 1 d . . .
C54 C 0.9251(4) -0.0637(2) 0.82829(19) 0.0211(9) Uani 1 1 d . . .
H76 H 1.0112 -0.0584 0.8249 0.025 Uiso 1 1 calc R . .
C55 C 0.8761(4) -0.1153(2) 0.87888(18) 0.0176(9) Uani 1 1 d . . .
C56 C 0.7497(4) -0.1234(2) 0.88198(18) 0.0177(9) Uani 1 1 d . . .
H77 H 0.7145 -0.1591 0.9152 0.021 Uiso 1 1 calc R . .
C57 C 0.6732(4) -0.0806(2) 0.83768(18) 0.0153(8) Uani 1 1 d . . .
C58 C 0.9192(4) 0.0336(2) 0.7290(2) 0.0241(10) Uani 1 1 d . . .
H78 H 0.8537 0.0540 0.7000 0.029 Uiso 1 1 calc R . .
C59 C 0.9571(4) -0.1592(2) 0.92812(18) 0.0172(9) Uani 1 1 d . . .
H79 H 1.0394 -0.1399 0.9138 0.021 Uiso 1 1 calc R . .
C60 C 0.5384(4) -0.0944(2) 0.84383(18) 0.0156(8) Uani 1 1 d . . .
H80 H 0.5084 -0.0662 0.8032 0.019 Uiso 1 1 calc R . .
Si7 Si 0.95892(11) 0.10902(6) 0.75287(6) 0.0289(3) Uani 1 1 d . . .
Si8 Si 1.04303(13) -0.00742(7) 0.68381(6) 0.0342(3) Uani 1 1 d . . .
Si9 Si 0.98859(11) -0.25237(6) 0.92772(6) 0.0216(3) Uani 1 1 d . . .
Si10 Si 0.91652(11) -0.14049(6) 1.00404(5) 0.0203(3) Uani 1 1 d . . .
Si11 Si 0.51470(10) -0.18751(6) 0.84975(5) 0.0187(3) Uani 1 1 d . . .
Si12 Si 0.44227(10) -0.05636(6) 0.90097(5) 0.0184(3) Uani 1 1 d . . .
C61 C 0.8142(4) 0.1433(3) 0.7885(3) 0.0423(14) Uani 1 1 d . . .
H81 H 0.8321 0.1822 0.8015 0.064 Uiso 1 1 calc R . .
H82 H 0.7822 0.1065 0.8242 0.064 Uiso 1 1 calc R . .
H83 H 0.7522 0.1591 0.7584 0.064 Uiso 1 1 calc R . .
C62 C 1.0153(5) 0.1802(3) 0.6840(3) 0.0525(16) Uani 1 1 d . . .
H84 H 1.0159 0.2226 0.6951 0.079 Uiso 1 1 calc R . .
H85 H 0.9602 0.1886 0.6513 0.079 Uiso 1 1 calc R . .
H86 H 1.0992 0.1667 0.6695 0.079 Uiso 1 1 calc R . .
C63 C 1.0783(5) 0.0860(2) 0.8093(2) 0.0374(12) Uani 1 1 d . . .
H87 H 1.1555 0.0684 0.7914 0.056 Uiso 1 1 calc R . .
H88 H 1.0492 0.0503 0.8467 0.056 Uiso 1 1 calc R . .
H89 H 1.0928 0.1274 0.8196 0.056 Uiso 1 1 calc R . .
C64 C 1.0762(6) 0.0553(3) 0.6062(3) 0.072(2) Uani 1 1 d . . .
H90 H 1.1334 0.0325 0.5813 0.108 Uiso 1 1 calc R . .
H91 H 1.1138 0.0949 0.6101 0.108 Uiso 1 1 calc R . .
H92 H 0.9990 0.0714 0.5864 0.108 Uiso 1 1 calc R . .
C65 C 1.1917(5) -0.0348(3) 0.7199(3) 0.0469(15) Uani 1 1 d . . .
H93 H 1.2524 -0.0522 0.6925 0.070 Uiso 1 1 calc R . .
H94 H 1.1785 -0.0716 0.7591 0.070 Uiso 1 1 calc R . .
H95 H 1.2225 0.0050 0.7271 0.070 Uiso 1 1 calc R . .
C66 C 0.9874(5) -0.0867(3) 0.6747(3) 0.0504(15) Uani 1 1 d . . .
H96 H 0.9165 -0.0733 0.6498 0.076 Uiso 1 1 calc R . .
H97 H 0.9624 -0.1184 0.7152 0.076 Uiso 1 1 calc R . .
H98 H 1.0541 -0.1097 0.6543 0.076 Uiso 1 1 calc R . .
C67 C 1.0298(4) -0.2518(2) 0.8466(2) 0.0310(11) Uani 1 1 d . . .
H99 H 1.0549 -0.2992 0.8460 0.047 Uiso 1 1 calc R . .
H100 H 1.0982 -0.2224 0.8284 0.047 Uiso 1 1 calc R . .
H101 H 0.9579 -0.2336 0.8228 0.047 Uiso 1 1 calc R . .
C68 C 0.8569(4) -0.3078(2) 0.9607(2) 0.0320(11) Uani 1 1 d . . .
H102 H 0.7851 -0.2881 0.9372 0.048 Uiso 1 1 calc R . .
H103 H 0.8359 -0.3098 1.0036 0.048 Uiso 1 1 calc R . .
H104 H 0.8807 -0.3547 0.9585 0.048 Uiso 1 1 calc R . .
C69 C 1.1248(5) -0.2914(2) 0.9735(2) 0.0339(11) Uani 1 1 d . . .
H105 H 1.1473 -0.3385 0.9716 0.051 Uiso 1 1 calc R . .
H106 H 1.1033 -0.2930 1.0163 0.051 Uiso 1 1 calc R . .
H107 H 1.1950 -0.2630 0.9564 0.051 Uiso 1 1 calc R . .
C70 C 0.8608(4) -0.0466(2) 0.9860(2) 0.0297(11) Uani 1 1 d . . .
H108 H 0.7847 -0.0379 0.9651 0.045 Uiso 1 1 calc R . .
H109 H 0.9243 -0.0180 0.9593 0.045 Uiso 1 1 calc R . .
H110 H 0.8441 -0.0347 1.0242 0.045 Uiso 1 1 calc R . .
C71 C 1.0588(4) -0.1548(2) 1.0458(2) 0.0297(11) Uani 1 1 d . . .
H111 H 1.0377 -0.1455 1.0851 0.044 Uiso 1 1 calc R . .
H112 H 1.1202 -0.1233 1.0209 0.044 Uiso 1 1 calc R . .
H113 H 1.0931 -0.2029 1.0534 0.044 Uiso 1 1 calc R . .
C72 C 0.7970(4) -0.1950(2) 1.0563(2) 0.0283(10) Uani 1 1 d . . .
H114 H 0.7695 -0.1766 1.0904 0.042 Uiso 1 1 calc R . .
H115 H 0.8325 -0.2428 1.0724 0.042 Uiso 1 1 calc R . .
H116 H 0.7263 -0.1940 1.0334 0.042 Uiso 1 1 calc R . .
C73 C 0.6465(4) -0.2253(2) 0.8082(2) 0.0247(10) Uani 1 1 d . . .
H117 H 0.6366 -0.2745 0.8157 0.037 Uiso 1 1 calc R . .
H118 H 0.7244 -0.2204 0.8231 0.037 Uiso 1 1 calc R . .
H119 H 0.6475 -0.2007 0.7640 0.037 Uiso 1 1 calc R . .
C74 C 0.4963(4) -0.2463(2) 0.9307(2) 0.0282(10) Uani 1 1 d . . .
H120 H 0.4232 -0.2296 0.9524 0.042 Uiso 1 1 calc R . .
H121 H 0.5699 -0.2467 0.9515 0.042 Uiso 1 1 calc R . .
H122 H 0.4861 -0.2933 0.9307 0.042 Uiso 1 1 calc R . .
C75 C 0.3722(4) -0.1876(2) 0.8127(2) 0.0281(10) Uani 1 1 d . . .
H123 H 0.3611 -0.2350 0.8139 0.042 Uiso 1 1 calc R . .
H124 H 0.3801 -0.1577 0.7699 0.042 Uiso 1 1 calc R . .
H125 H 0.3006 -0.1703 0.8348 0.042 Uiso 1 1 calc R . .
C76 C 0.2773(4) -0.0744(2) 0.9024(2) 0.0261(10) Uani 1 1 d . . .
H126 H 0.2251 -0.0521 0.9294 0.039 Uiso 1 1 calc R . .
H127 H 0.2700 -0.1246 0.9179 0.039 Uiso 1 1 calc R . .
H128 H 0.2505 -0.0560 0.8608 0.039 Uiso 1 1 calc R . .
C77 C 0.4506(4) 0.0396(2) 0.8764(2) 0.0268(10) Uani 1 1 d . . .
H129 H 0.4023 0.0584 0.9069 0.040 Uiso 1 1 calc R . .
H130 H 0.4168 0.0606 0.8365 0.040 Uiso 1 1 calc R . .
H131 H 0.5370 0.0503 0.8731 0.040 Uiso 1 1 calc R . .
C78 C 0.4936(4) -0.0929(2) 0.9804(2) 0.0267(10) Uani 1 1 d . . .
H132 H 0.5794 -0.0828 0.9799 0.040 Uiso 1 1 calc R . .
H133 H 0.4878 -0.1432 0.9949 0.040 Uiso 1 1 calc R . .
H134 H 0.4404 -0.0719 1.0079 0.040 Uiso 1 1 calc R . .
C81 C 0.7344(8) 0.0626(4) 0.4703(4) 0.093(3) Uani 1 1 d . . .
H139 H 0.6602 0.0932 0.4737 0.139 Uiso 1 1 calc R . .
H140 H 0.7105 0.0197 0.4659 0.139 Uiso 1 1 calc R . .
H141 H 0.7884 0.0858 0.4342 0.139 Uiso 1 1 calc R . .
C82 C 0.814(4) 0.0427(19) 0.5373(11) 0.64(4) Uani 1 1 d . . .
H146 H 0.8468 0.0845 0.5408 0.763 Uiso 1 1 calc R . .
H147 H 0.7606 0.0215 0.5748 0.763 Uiso 1 1 calc R . .
C83 C 0.9335(13) -0.0161(9) 0.5245(6) 0.230(15) Uani 1 1 d . . .
H144 H 0.8983 -0.0478 0.5073 0.276 Uiso 1 1 calc R . .
H145 H 0.9617 -0.0444 0.5649 0.276 Uiso 1 1 calc R . .
C80 C 0.4327(11) 0.4526(6) 0.0203(6) 0.055(3) Uiso 0.50 1 d P . .
H137 H 0.4377 0.4161 0.0606 0.066 Uiso 0.50 1 calc PR . .
H138 H 0.3606 0.4467 0.0006 0.066 Uiso 0.50 1 calc PR . .
Cl3 Cl 0.4268(2) 0.54719(12) 0.02818(10) 0.0927(7) Uani 1 1 d . . .

loop_
_atom_site_aniso_label
_atom_site_aniso_U_11
_atom_site_aniso_U_22
_atom_site_aniso_U_33
_atom_site_aniso_U_23
_atom_site_aniso_U_13
_atom_site_aniso_U_12
S1 0.0189(5) 0.0125(5) 0.0170(5) -0.0031(4) 0.0023(4) -0.0025(4)
C1 0.019(2) 0.0118(19) 0.014(2) -0.0012(16) 0.0020(16) 0.0005(16)
C2 0.018(2) 0.0110(19) 0.015(2) -0.0052(16) -0.0033(16) 0.0022(16)
C3 0.014(2) 0.0113(19) 0.019(2) -0.0038(16) -0.0025(16) 0.0015(15)
C4 0.018(2) 0.0111(19) 0.017(2) -0.0080(16) -0.0005(16) -0.0031(16)
C5 0.016(2) 0.014(2) 0.015(2) -0.0036(16) -0.0042(16) -0.0023(16)
C6 0.017(2) 0.0117(19) 0.016(2) -0.0054(16) -0.0051(16) 0.0001(16)
C7 0.017(2) 0.013(2) 0.018(2) -0.0004(16) -0.0023(16) -0.0001(16)
C8 0.015(2) 0.0116(19) 0.020(2) -0.0019(16) -0.0036(17) 0.0001(16)
C9 0.019(2) 0.013(2) 0.018(2) -0.0046(16) -0.0012(17) -0.0009(16)
Si1 0.0192(6) 0.0129(5) 0.0221(6) -0.0031(5) -0.0059(5) 0.0000(4)
Si2 0.0259(6) 0.0160(6) 0.0188(6) -0.0039(5) -0.0072(5) 0.0001(5)
Si3 0.0154(6) 0.0138(6) 0.0208(6) -0.0028(5) 0.0006(5) -0.0014(4)
Si4 0.0181(6) 0.0176(6) 0.0165(6) -0.0042(5) 0.0005(5) -0.0003(5)
Si5 0.0146(6) 0.0154(6) 0.0216(6) -0.0059(5) -0.0029(5) -0.0002(4)
Si6 0.0150(6) 0.0169(6) 0.0183(6) -0.0059(5) -0.0033(4) -0.0013(4)
C10 0.031(3) 0.018(2) 0.048(3) -0.016(2) -0.012(2) 0.0027(19)
C11 0.035(3) 0.020(2) 0.032(3) -0.001(2) -0.003(2) 0.007(2)
C12 0.027(2) 0.021(2) 0.034(3) -0.009(2) 0.001(2) 0.0022(19)
C13 0.040(3) 0.035(3) 0.021(2) -0.006(2) -0.010(2) -0.008(2)
C14 0.030(3) 0.031(3) 0.034(3) -0.012(2) -0.010(2) -0.013(2)
C15 0.044(3) 0.030(3) 0.041(3) -0.020(2) -0.018(2) 0.010(2)
C16 0.023(2) 0.020(2) 0.031(3) -0.0108(19) -0.0061(19) -0.0018(18)
C17 0.022(2) 0.021(2) 0.034(3) -0.002(2) 0.003(2) -0.0021(19)
C18 0.022(2) 0.021(2) 0.026(2) -0.0048(18) -0.0055(19) 0.0026(18)
C19 0.025(2) 0.028(2) 0.020(2) -0.0074(19) 0.0044(18) -0.0019(19)
C20 0.025(2) 0.029(2) 0.024(2) -0.0053(19) -0.0047(19) -0.0016(19)
C21 0.030(3) 0.027(2) 0.027(2) -0.011(2) 0.006(2) -0.003(2)
C22 0.026(2) 0.021(2) 0.028(2) -0.0116(19) -0.0025(19) -0.0003(18)
C23 0.026(2) 0.021(2) 0.029(3) -0.0027(19) -0.010(2) -0.0002(19)
C24 0.021(2) 0.027(3) 0.044(3) -0.012(2) -0.001(2) -0.0010(19)
C25 0.024(2) 0.026(2) 0.024(2) -0.0074(19) -0.0032(19) -0.0010(19)
C26 0.018(2) 0.028(2) 0.031(3) -0.010(2) -0.0069(19) -0.0018(18)
C27 0.034(3) 0.020(2) 0.025(2) -0.0084(19) -0.007(2) -0.0047(19)
C28 0.021(2) 0.0122(19) 0.0109(19) -0.0019(15) -0.0045(16) 0.0002(16)
C29 0.031(3) 0.019(2) 0.021(2) -0.0027(18) -0.0031(19) -0.0026(19)
C30 0.044(3) 0.022(2) 0.030(3) -0.012(2) -0.005(2) -0.002(2)
C31 0.042(3) 0.028(3) 0.028(3) -0.018(2) -0.006(2) 0.010(2)
C32 0.023(2) 0.029(2) 0.024(2) -0.0103(19) 0.0041(19) -0.0007(19)
C33 0.019(2) 0.017(2) 0.022(2) -0.0072(17) -0.0026(17) 0.0032(17)
S2 0.0173(5) 0.0188(5) 0.0287(6) -0.0088(4) 0.0032(4) -0.0023(4)
C34 0.021(2) 0.013(2) 0.019(2) -0.0008(16) 0.0036(17) -0.0036(16)
C35 0.030(2) 0.022(2) 0.016(2) -0.0044(18) 0.0031(18) -0.0047(19)
C36 0.034(3) 0.027(2) 0.016(2) 0.0010(18) -0.0041(19) -0.004(2)
C37 0.032(3) 0.022(2) 0.020(2) -0.0002(18) -0.0040(19) 0.0013(19)
C38 0.023(2) 0.016(2) 0.022(2) -0.0057(17) 0.0041(18) -0.0017(17)
C39 0.017(2) 0.016(2) 0.015(2) -0.0004(16) 0.0061(16) -0.0017(16)
S3 0.0221(6) 0.0184(5) 0.0263(6) -0.0090(4) -0.0033(4) 0.0014(4)
S4 0.0219(6) 0.0181(5) 0.0269(6) -0.0083(4) 0.0020(4) -0.0047(4)
C40 0.018(2) 0.018(2) 0.017(2) -0.0016(17) -0.0060(17) 0.0007(17)
C41 0.026(2) 0.019(2) 0.020(2) -0.0053(18) -0.0064(18) -0.0008(18)
C42 0.024(2) 0.025(2) 0.022(2) -0.0020(19) 0.0011(18) -0.0097(19)
C43 0.023(2) 0.026(2) 0.018(2) -0.0010(18) 0.0012(18) -0.0001(19)
C44 0.027(2) 0.019(2) 0.016(2) -0.0028(17) -0.0048(18) 0.0027(18)
C45 0.017(2) 0.014(2) 0.024(2) -0.0055(17) -0.0118(17) -0.0003(16)
S5 0.0171(5) 0.0196(5) 0.0338(6) -0.0120(5) -0.0045(5) -0.0007(4)
C46 0.019(2) 0.017(2) 0.026(2) -0.0076(18) 0.0006(18) 0.0014(17)
C47 0.033(3) 0.028(3) 0.032(3) -0.014(2) -0.004(2) 0.002(2)
C48 0.035(3) 0.034(3) 0.037(3) -0.023(2) -0.002(2) -0.005(2)
C49 0.038(3) 0.026(3) 0.042(3) -0.022(2) 0.005(2) -0.001(2)
C50 0.026(2) 0.020(2) 0.026(2) -0.0041(19) 0.0010(19) 0.0018(18)
C51 0.020(2) 0.017(2) 0.020(2) -0.0068(17) 0.0053(17) -0.0034(17)
S6 0.0227(5) 0.0136(5) 0.0194(5) -0.0035(4) -0.0019(4) 0.0016(4)
C52 0.022(2) 0.012(2) 0.018(2) -0.0025(16) -0.0012(17) -0.0004(16)
C53 0.026(2) 0.0093(19) 0.026(2) -0.0024(17) 0.0049(19) 0.0030(17)
C54 0.017(2) 0.017(2) 0.026(2) -0.0042(18) 0.0027(18) 0.0012(17)
C55 0.019(2) 0.013(2) 0.021(2) -0.0051(16) -0.0001(17) -0.0009(16)
C56 0.017(2) 0.014(2) 0.019(2) -0.0032(17) 0.0024(17) -0.0020(16)
C57 0.014(2) 0.014(2) 0.019(2) -0.0082(16) 0.0004(16) 0.0002(16)
C58 0.017(2) 0.019(2) 0.030(2) 0.0015(18) 0.0007(18) 0.0000(17)
C59 0.013(2) 0.016(2) 0.021(2) -0.0033(17) -0.0006(16) -0.0034(16)
C60 0.017(2) 0.015(2) 0.013(2) -0.0031(16) 0.0002(16) -0.0013(16)
Si7 0.0191(6) 0.0149(6) 0.0433(8) 0.0023(5) 0.0032(6) -0.0023(5)
Si8 0.0311(7) 0.0244(7) 0.0325(8) 0.0038(6) 0.0149(6) 0.0026(6)
Si9 0.0220(6) 0.0139(6) 0.0269(7) -0.0049(5) -0.0012(5) 0.0017(5)
Si10 0.0207(6) 0.0162(6) 0.0228(6) -0.0042(5) -0.0011(5) -0.0024(5)
Si11 0.0193(6) 0.0147(6) 0.0225(6) -0.0066(5) 0.0003(5) -0.0026(5)
Si12 0.0176(6) 0.0164(6) 0.0213(6) -0.0072(5) 0.0022(5) -0.0020(5)
C61 0.028(3) 0.026(3) 0.076(4) -0.024(3) 0.007(3) -0.005(2)
C62 0.040(3) 0.032(3) 0.067(4) 0.013(3) -0.004(3) -0.010(2)
C63 0.038(3) 0.020(2) 0.048(3) -0.003(2) -0.005(2) 0.001(2)
C64 0.070(5) 0.052(4) 0.055(4) 0.018(3) 0.034(3) 0.015(3)
C65 0.031(3) 0.047(3) 0.055(4) -0.014(3) 0.017(3) 0.003(2)
C66 0.050(4) 0.049(4) 0.051(4) -0.023(3) 0.019(3) -0.004(3)
C67 0.035(3) 0.026(2) 0.036(3) -0.014(2) -0.009(2) 0.006(2)
C68 0.036(3) 0.019(2) 0.041(3) -0.010(2) 0.001(2) -0.004(2)
C69 0.041(3) 0.021(2) 0.036(3) -0.006(2) -0.009(2) 0.009(2)
C70 0.035(3) 0.022(2) 0.033(3) -0.010(2) -0.001(2) 0.001(2)
C71 0.033(3) 0.029(3) 0.026(3) -0.009(2) -0.003(2) 0.000(2)
C72 0.029(3) 0.029(3) 0.027(2) -0.007(2) 0.000(2) -0.005(2)
C73 0.027(2) 0.015(2) 0.033(3) -0.0112(19) 0.000(2) 0.0003(18)
C74 0.033(3) 0.018(2) 0.031(3) -0.0053(19) 0.004(2) -0.0081(19)
C75 0.026(2) 0.025(2) 0.041(3) -0.021(2) -0.002(2) -0.0013(19)
C76 0.017(2) 0.028(2) 0.038(3) -0.021(2) 0.0026(19) -0.0003(18)
C77 0.031(3) 0.018(2) 0.029(3) -0.0075(19) 0.003(2) -0.0003(19)
C78 0.031(3) 0.026(2) 0.024(2) -0.0100(19) 0.0001(19) -0.001(2)
C81 0.105(7) 0.049(4) 0.118(7) -0.032(5) 0.014(5) 0.015(4)
C82 0.94(9) 0.68(7) 0.23(3) -0.20(4) -0.20(4) 0.51(7)
C83 0.32(3) 0.236(19) 0.23(2) -0.212(19) -0.24(2) 0.22(2)
Cl3 0.1165(18) 0.0934(16) 0.0802(14) -0.0385(12) -0.0347(13) 0.0034(13)

loop_
_geom_bond_atom_site_label_1
_geom_bond_atom_site_label_2
_geom_bond_distance
_geom_bond_site_symmetry_2
_geom_bond_publ_flag
S1 C28 1.772(4) . ?
S1 C1 1.782(4) . ?
C1 C2 1.417(6) . ?
C1 C6 1.421(5) . ?
C2 C3 1.393(5) . ?
C2 C7 1.522(5) . ?
C3 C4 1.396(5) . ?
C4 C5 1.393(5) . ?
C4 C8 1.509(5) . ?
C5 C6 1.405(5) . ?
C6 C9 1.502(5) . ?
C7 Si2 1.900(4) . ?
C7 Si1 1.903(4) . ?
C8 Si3 1.896(4) . ?
C8 Si4 1.908(4) . ?
C9 Si5 1.903(4) . ?
C9 Si6 1.906(4) . ?
Si1 C11 1.867(4) . ?
Si1 C10 1.868(5) . ?
Si1 C12 1.874(5) . ?
Si2 C15 1.869(5) . ?
Si2 C13 1.871(4) . ?
Si2 C14 1.873(5) . ?
Si3 C18 1.871(4) . ?
Si3 C17 1.875(4) . ?
Si3 C16 1.878(4) . ?
Si4 C20 1.872(4) . ?
Si4 C19 1.879(4) . ?
Si4 C21 1.882(5) . ?
Si5 C22 1.870(4) . ?
Si5 C23 1.870(4) . ?
Si5 C24 1.870(5) . ?
Si6 C25 1.860(4) . ?
Si6 C27 1.871(4) . ?
Si6 C26 1.875(4) . ?
C28 C29 1.386(6) . ?
C28 C33 1.400(6) . ?
C29 C30 1.383(6) . ?
C30 C31 1.386(7) . ?
C31 C32 1.388(6) . ?
C32 C33 1.396(6) . ?
C33 S2 1.787(4) . ?
S2 C34 1.781(4) . ?
C34 C35 1.379(6) . ?
C34 C39 1.404(6) . ?
C35 C36 1.394(6) . ?
C36 C37 1.388(6) . ?
C37 C38 1.386(6) . ?
C38 C39 1.393(6) . ?
C39 S3 1.794(4) . ?
S3 S4 2.0364(15) . ?
S4 C40 1.792(4) . ?
C40 C41 1.389(6) . ?
C40 C45 1.405(6) . ?
C41 C42 1.381(6) . ?
C42 C43 1.391(6) . ?
C43 C44 1.382(6) . ?
C44 C45 1.392(6) . ?
C45 S5 1.779(4) . ?
S5 C46 1.773(4) . ?
C46 C47 1.401(6) . ?
C46 C51 1.412(6) . ?
C47 C48 1.377(6) . ?
C48 C49 1.383(7) . ?
C49 C50 1.388(6) . ?
C50 C51 1.390(6) . ?
C51 S6 1.774(4) . ?
S6 C52 1.784(4) . ?
C52 C57 1.416(5) . ?
C52 C53 1.418(6) . ?
C53 C54 1.389(6) . ?
C53 C58 1.520(6) . ?
C54 C55 1.396(6) . ?
C55 C56 1.399(6) . ?
C55 C59 1.510(5) . ?
C56 C57 1.404(6) . ?
C57 C60 1.511(5) . ?
C58 Si8 1.897(4) . ?
C58 Si7 1.901(5) . ?
C59 Si9 1.899(4) . ?
C59 Si10 1.903(4) . ?
C60 Si12 1.897(4) . ?
C60 Si11 1.907(4) . ?
Si7 C63 1.866(5) . ?
Si7 C61 1.867(5) . ?
Si7 C62 1.873(5) . ?
Si8 C65 1.859(6) . ?
Si8 C64 1.859(5) . ?
Si8 C66 1.870(6) . ?
Si9 C68 1.866(5) . ?
Si9 C67 1.870(5) . ?
Si9 C69 1.878(5) . ?
Si10 C72 1.867(5) . ?
Si10 C71 1.870(5) . ?
Si10 C70 1.875(4) . ?
Si11 C75 1.861(5) . ?
Si11 C73 1.869(4) . ?
Si11 C74 1.870(4) . ?
Si12 C77 1.868(4) . ?
Si12 C78 1.869(4) . ?
Si12 C76 1.873(4) . ?
C81 C82 1.77(3) . ?
C82 C83 1.74(3) . ?
C83 C83 1.78(4) 2_756 ?
C80 Cl3 1.790(12) 2_665 ?
C80 Cl3 1.992(12) . ?
Cl3 C80 1.790(12) 2_665 ?
